data_2014642
loop_
_publ_author_name
'Solomon, K. Anand'
'Malathi, R.'
'Rajan, S. S.'
'Anitha, G.'
'Raj, J. Josepha Lourdu'
'Narasimhan, S.'
'Suresh, G.'
'Gopalakrishnan, Geetha'

_publ_section_title
;
 The isomeric compounds nimbolide and isonimbolide
;
_journal_issue 2
_journal_name_full 'Acta Crystallographica Section C'
_journal_page_first o70
_journal_page_last o72
_journal_paper_doi 10.1107/S0108270104031385
_journal_volume 61
_journal_year 2005
_chemical_formula_iupac 'C27 H30 O7'
_chemical_formula_moiety 'C27 H30 O7'
_chemical_formula_sum 'C27 H30 O7'
_chemical_formula_weight 466.51
_chemical_name_common Nimbolide
_chemical_name_systematic
;
(4\a,5\a,6\a,7\a,15\b,17\a)-7,15:21,23-diepoxy-6
-hydroxy-4,8-dimethyl-1-oxo-18,24-dinor-11,12-secochola-2,13,20,22-tetraene-
4,11-dicarboxylic acid \g-lactone methyl ester
;
_space_group_IT_number 19
_symmetry_cell_setting orthorhombic
_symmetry_space_group_name_Hall 'P 2ac 2ab'
_symmetry_space_group_name_H-M 'P 21 21 21'
_atom_sites_solution_hydrogens geom
_atom_sites_solution_primary direct
_atom_sites_solution_secondary difmap
_audit_creation_method SHELXL97
_cell_angle_alpha 90.00
_cell_angle_beta 90.00
_cell_angle_gamma 90.00
_cell_formula_units_Z 4
_cell_length_a 12.115(3)
_cell_length_b 12.225(4)
_cell_length_c 15.710(3)
_cell_measurement_reflns_used 25
_cell_measurement_temperature 293(2)
_cell_measurement_theta_max 30
_cell_measurement_theta_min 15
_cell_volume 2326.7(11)
_computing_cell_refinement 'CAD-4 EXPRESS'
_computing_data_collection 'CAD-4 EXPRESS (Enraf--Nonius, 1994)'
_computing_data_reduction 'XCAD4 (Harms & Wocadlo, 1995)'
_computing_molecular_graphics 'ORTEPIII (Burnett & Johnson, 1996)'
_computing_publication_material 'SHELXL97 and PARST97 (Nardelli, 1995)'
_computing_structure_refinement 'SHELXL97 (Sheldrick, 1997)'
_computing_structure_solution 'SHELXS97 (Sheldrick, 1997)'
_diffrn_ambient_temperature 293(2)
_diffrn_measured_fraction_theta_full 0.991
_diffrn_measured_fraction_theta_max 0.991
_diffrn_measurement_device_type ' Enraf-Nonius CAD-4'
_diffrn_measurement_method 'non-profiled \w/2\q'
_diffrn_radiation_monochromator graphite
_diffrn_radiation_source 'fine-focus sealed tube'
_diffrn_radiation_type CuK\a
_diffrn_radiation_wavelength 1.54178
_diffrn_reflns_av_R_equivalents 0.1188
_diffrn_reflns_av_sigmaI/netI 0.0314
_diffrn_reflns_limit_h_max 15
_diffrn_reflns_limit_h_min -15
_diffrn_reflns_limit_k_max 15
_diffrn_reflns_limit_k_min -5
_diffrn_reflns_limit_l_max 19
_diffrn_reflns_limit_l_min -10
_diffrn_reflns_number 2806
_diffrn_reflns_theta_full 75.23
_diffrn_reflns_theta_max 75.23
_diffrn_reflns_theta_min 4.58
_diffrn_standards_decay_% 4
_diffrn_standards_interval_count 200
_diffrn_standards_interval_time 60
_diffrn_standards_number 3
_exptl_absorpt_coefficient_mu 0.786
_exptl_absorpt_correction_type none
_exptl_crystal_colour colourless
_exptl_crystal_density_diffrn 1.332
_exptl_crystal_density_meas ?
_exptl_crystal_density_method 'not measured'
_exptl_crystal_description rod
_exptl_crystal_F_000 992
_exptl_crystal_size_max 0.40
_exptl_crystal_size_mid 0.25
_exptl_crystal_size_min 0.15
_refine_diff_density_max 0.410
_refine_diff_density_min -0.285
_refine_ls_extinction_coef 0.0029(6)
_refine_ls_extinction_expression Fc^*^=kFc[1+0.001xFc^2^\l^3^/sin(2\q)]^-1/4^
_refine_ls_extinction_method 'SHELXL97 (Sheldrick, 1997)'
_refine_ls_goodness_of_fit_ref 1.003
_refine_ls_hydrogen_treatment constr
_refine_ls_matrix_type full
_refine_ls_number_parameters 355
_refine_ls_number_reflns 2695
_refine_ls_number_restraints 108
_refine_ls_restrained_S_all 1.034
_refine_ls_R_factor_all 0.0841
_refine_ls_R_factor_gt 0.0585
_refine_ls_shift/su_max 0.015
_refine_ls_shift/su_mean 0.001
_refine_ls_structure_factor_coef Fsqd
_refine_ls_weighting_details 'calc w = 1/[\s^2^(Fo^2^)+(0.1148P)^2^+0.6918P] where P=(Fo^2^+2Fc^2^)/3'
_refine_ls_weighting_scheme calc
_refine_ls_wR_factor_gt 0.1620
_refine_ls_wR_factor_ref 0.1832
_reflns_number_gt 1958
_reflns_number_total 2695
_reflns_threshold_expression I>2\s(I)
_cod_data_source_file fa1106.cif
_cod_data_source_block I
_cod_depositor_comments
;
The following automatic conversions were performed:
'_symmetry_cell_setting' value 'Orthorhombic' changed to 'orthorhombic'
according to '/home/saulius/struct/CIF-dictionaries/cif_core.dic'
dictionary named 'cif_core.dic' version 2.4.1 from 2010-06-29.

Automatic conversion script
Id: cif_fix_enum 1527 2010-12-29 10:47:43Z saulius 

The following automatic conversions were performed:

'_symmetry_cell_setting' value 'Orthorhombic' changed to
'orthorhombic' according to
/home/saulius/struct/CIF-dictionaries/cif_core.dic dictionary named
'cif_core.dic' version 2.4.1 from 2010-06-29.

Automatic conversion script
Id: cif_fix_values 1715 2011-07-08 13:25:40Z adriana 

The following automatic conversions were performed:

'_exptl_crystal_density_meas' value 'not measured' was changed to '?'
- the value is perceived as not measured.

Automatic conversion script
Id: cif_fix_values 3008 2015-01-20 13:52:24Z robertas 
;
_cod_original_cell_volume 2326.8(10)
_cod_database_code 2014642
_cod_database_fobs_code 2014642

loop_
_symmetry_equiv_pos_as_xyz
'x, y, z'
'-x+1/2, -y, z+1/2'
'-x, y+1/2, -z+1/2'
'x+1/2, -y+1/2, -z'

loop_
_atom_site_label
_atom_site_fract_x
_atom_site_fract_y
_atom_site_fract_z
_atom_site_U_iso_or_equiv
_atom_site_adp_type
_atom_site_calc_flag
_atom_site_refinement_flags
_atom_site_occupancy
_atom_site_disorder_assembly
_atom_site_disorder_group
_atom_site_type_symbol
O1 0.6613(3) 0.3608(4) 0.9991(2) 0.0863(13) Uani d . 1 . . O
O6 0.9127(3) 0.2687(3) 0.6940(2) 0.0615(9) Uani d . 1 . . O
O7 0.6887(3) 0.2937(2) 0.6557(2) 0.0534(8) Uani d . 1 . . O
O12 0.4232(3) 0.3780(3) 0.8542(3) 0.0766(12) Uani d . 1 . . O
O27 0.3838(3) 0.5555(3) 0.8562(3) 0.0842(13) Uani d D 1 . . O
O28 0.9928(4) 0.1214(4) 0.7530(4) 0.0926(14) Uani d . 1 . . O
C1 0.7359(4) 0.3384(4) 0.9499(3) 0.0556(12) Uani d . 1 . . C
C2 0.8079(5) 0.2456(5) 0.9693(4) 0.0775(17) Uani d . 1 . . C
H2 0.7932 0.2076 1.0193 0.093 Uiso calc R 1 . . H
C3 0.8927(5) 0.2098(5) 0.9223(4) 0.0775(17) Uani d . 1 . . C
H3 0.9316 0.1476 0.9384 0.093 Uiso calc R 1 . . H
C4 0.9240(4) 0.2706(4) 0.8439(3) 0.0569(12) Uani d . 1 . . C
C5 0.8214(3) 0.3291(4) 0.8117(3) 0.0437(9) Uani d . 1 . . C
H5 0.7688 0.2695 0.8018 0.052 Uiso calc R 1 . . H
C6 0.8519(4) 0.3645(4) 0.7247(3) 0.0501(10) Uani d . 1 . . C
H6 0.9006 0.4284 0.7271 0.060 Uiso calc R 1 . . H
C7 0.7492(4) 0.3904(4) 0.6733(3) 0.0467(10) Uani d . 1 . . C
H7 0.7711 0.4244 0.6194 0.056 Uiso calc R 1 . . H
C8 0.6717(4) 0.4708(3) 0.7228(3) 0.0435(9) Uani d . 1 . . C
C9 0.6521(3) 0.4323(3) 0.8180(3) 0.0408(9) Uani d . 1 B . C
H9 0.6138 0.3620 0.8131 0.049 Uiso calc R 1 . . H
C10 0.7588(3) 0.4066(3) 0.8702(3) 0.0453(10) Uani d . 1 . . C
C11 0.5697(4) 0.5081(4) 0.8637(3) 0.0545(11) Uani d . 1 . . C
H11A 0.5893 0.5123 0.9234 0.065 Uiso calc R 1 B . H
H11B 0.5760 0.5811 0.8399 0.065 Uiso calc R 1 . . H
C12 0.4528(4) 0.4711(4) 0.8563(3) 0.0520(11) Uani d . 1 B . C
C13 0.4936(4) 0.4961(4) 0.6254(3) 0.0512(11) Uani d . 1 . . C
C14 0.5700(4) 0.4428(3) 0.6726(3) 0.0435(9) Uani d . 1 . . C
C15 0.5739(4) 0.3234(3) 0.6518(3) 0.0460(10) Uani d . 1 . . C
H15 0.5314 0.2815 0.6937 0.055 Uiso calc R 1 . . H
C16 0.5182(4) 0.3180(4) 0.5647(3) 0.0541(11) Uani d . 1 . . C
H16A 0.4784 0.2497 0.5575 0.065 Uiso calc R 1 . . H
H16B 0.5718 0.3255 0.5192 0.065 Uiso calc R 1 . . H
C17 0.4379(4) 0.4171(4) 0.5670(3) 0.0543(11) Uani d . 1 A . C
H17 0.4339 0.4494 0.5100 0.065 Uiso calc R 1 . . H
C18 0.4620(5) 0.6132(4) 0.6271(4) 0.0724(16) Uani d . 1 . . C
H18A 0.4053 0.6263 0.5857 0.109 Uiso calc R 1 . . H
H18B 0.5253 0.6574 0.6140 0.109 Uiso calc R 1 . . H
H18C 0.4351 0.6319 0.6827 0.109 Uiso calc R 1 . . H
C19 0.8220(4) 0.5086(4) 0.9002(3) 0.0589(12) Uani d . 1 . . C
H19A 0.8543 0.5446 0.8519 0.088 Uiso calc R 1 . . H
H19B 0.8792 0.4872 0.9391 0.088 Uiso calc R 1 . . H
H19C 0.7720 0.5577 0.9283 0.088 Uiso calc R 1 . . H
C20 0.3226(4) 0.3867(5) 0.5954(3) 0.0637(13) Uani d D 1 . . C
C23A 0.1478(17) 0.3371(19) 0.6006(10) 0.102(5) Uani d PDU 0.526(11) A 1 C
H23A 0.0762 0.3248 0.5815 0.122 Uiso calc PR 0.526(11) A 1 H
O21A 0.1807(8) 0.3242(11) 0.6807(7) 0.093(3) Uani d PDU 0.526(11) A 1 O
C21A 0.2896(10) 0.3499(14) 0.6702(9) 0.100(4) Uani d PDU 0.526(11) A 1 C
H21A 0.3394 0.3416 0.7148 0.120 Uiso calc PR 0.526(11) A 1 H
C22A 0.2295(15) 0.3696(18) 0.5522(14) 0.133(6) Uani d PDU 0.526(11) A 1 C
H22A 0.2232 0.3796 0.4937 0.160 Uiso calc PR 0.526(11) A 1 H
C23B 0.1617(18) 0.3047(14) 0.6142(12) 0.082(4) Uani d PDU 0.474(11) A 2 C
H23B 0.1102 0.2484 0.6166 0.098 Uiso calc PR 0.474(11) A 2 H
O21B 0.1629(12) 0.3981(15) 0.6599(11) 0.130(4) Uani d PDU 0.474(11) A 2 O
C21B 0.2716(13) 0.4394(17) 0.6579(12) 0.119(6) Uani d PDU 0.474(11) A 2 C
H21B 0.3015 0.4928 0.6933 0.143 Uiso calc PR 0.474(11) A 2 H
C22B 0.2502(12) 0.3112(12) 0.5652(12) 0.089(4) Uani d PDU 0.474(11) A 2 C
H22B 0.2613 0.2696 0.5164 0.107 Uiso calc PR 0.474(11) A 2 H
C27A 0.2691(19) 0.535(3) 0.826(5) 0.105(12) Uani d PDU 0.39(7) B 1 C
H27A 0.2285 0.6022 0.8252 0.158 Uiso calc PR 0.39(7) B 1 H
H27B 0.2335 0.4836 0.8630 0.158 Uiso calc PR 0.39(7) B 1 H
H27C 0.2716 0.5051 0.7691 0.158 Uiso calc PR 0.39(7) B 1 H
C27B 0.2683(14) 0.526(2) 0.874(3) 0.101(7) Uani d PDU 0.61(7) B 2 C
H27D 0.2232 0.5907 0.8726 0.151 Uiso calc PR 0.61(7) B 2 H
H27E 0.2636 0.4935 0.9298 0.151 Uiso calc PR 0.61(7) B 2 H
H27F 0.2427 0.4749 0.8324 0.151 Uiso calc PR 0.61(7) B 2 H
C28 0.9466(4) 0.2068(4) 0.7628(4) 0.0643(14) Uani d . 1 . . C
C29 1.0287(4) 0.3406(5) 0.8603(4) 0.0705(15) Uani d . 1 . . C
H29A 1.0491 0.3782 0.8090 0.106 Uiso calc R 1 . . H
H29B 1.0882 0.2939 0.8779 0.106 Uiso calc R 1 . . H
H29C 1.0137 0.3931 0.9043 0.106 Uiso calc R 1 . . H
C30 0.7140(5) 0.5881(4) 0.7115(3) 0.0589(13) Uani d . 1 . . C
H30A 0.6690 0.6372 0.7443 0.088 Uiso calc R 1 . . H
H30B 0.7103 0.6081 0.6525 0.088 Uiso calc R 1 . . H
H30C 0.7890 0.5926 0.7307 0.088 Uiso calc R 1 . . H

loop_
_atom_site_aniso_label
_atom_site_aniso_U_11
_atom_site_aniso_U_22
_atom_site_aniso_U_33
_atom_site_aniso_U_12
_atom_site_aniso_U_13
_atom_site_aniso_U_23
O1 0.073(3) 0.123(4) 0.063(2) 0.012(3) 0.017(2) 0.022(2)
O6 0.0392(15) 0.072(2) 0.074(2) 0.0050(17) 0.0022(16) -0.0179(19)
O7 0.0451(16) 0.0459(15) 0.069(2) 0.0018(14) -0.0057(16) -0.0127(16)
O12 0.062(2) 0.0531(19) 0.115(3) -0.0067(19) 0.016(2) 0.013(2)
O27 0.0481(19) 0.0529(19) 0.151(4) 0.0083(16) 0.011(3) 0.001(3)
O28 0.062(2) 0.075(3) 0.140(4) 0.021(2) -0.001(3) -0.019(3)
C1 0.048(2) 0.069(3) 0.050(3) -0.004(2) -0.005(2) 0.005(2)
C2 0.063(3) 0.090(4) 0.080(4) 0.007(3) 0.003(3) 0.037(3)
C3 0.060(3) 0.076(4) 0.096(4) 0.007(3) -0.015(3) 0.032(3)
C4 0.039(2) 0.060(3) 0.071(3) 0.007(2) -0.004(2) 0.008(2)
C5 0.0322(19) 0.046(2) 0.053(2) 0.0010(18) -0.0033(18) 0.0026(19)
C6 0.039(2) 0.049(2) 0.063(3) 0.0015(19) 0.004(2) -0.007(2)
C7 0.044(2) 0.051(2) 0.045(2) -0.001(2) 0.0013(19) -0.0022(19)
C8 0.042(2) 0.039(2) 0.049(2) -0.0022(18) -0.0015(19) -0.0011(18)
C9 0.0343(18) 0.0388(18) 0.049(2) 0.0008(17) -0.0047(17) -0.0063(17)
C10 0.038(2) 0.046(2) 0.052(2) -0.0025(19) -0.0014(19) -0.002(2)
C11 0.051(2) 0.052(2) 0.061(3) 0.007(2) 0.004(2) -0.010(2)
C12 0.048(2) 0.049(2) 0.059(3) 0.004(2) 0.010(2) 0.008(2)
C13 0.051(2) 0.047(2) 0.055(2) 0.001(2) -0.007(2) 0.007(2)
C14 0.042(2) 0.0414(19) 0.047(2) 0.0003(19) -0.0052(19) 0.0003(18)
C15 0.044(2) 0.041(2) 0.053(2) 0.0004(19) -0.004(2) 0.0007(19)
C16 0.058(3) 0.054(3) 0.050(2) -0.005(2) -0.002(2) -0.005(2)
C17 0.051(2) 0.063(3) 0.048(2) -0.002(2) -0.008(2) 0.007(2)
C18 0.082(4) 0.053(3) 0.082(4) 0.012(3) -0.022(3) 0.011(3)
C19 0.053(3) 0.060(3) 0.063(3) -0.008(3) -0.007(2) -0.009(2)
C20 0.048(3) 0.084(4) 0.059(3) -0.001(3) -0.007(2) -0.013(3)
C23A 0.061(7) 0.147(10) 0.098(8) -0.035(8) 0.005(6) -0.026(8)
O21A 0.073(5) 0.113(7) 0.094(6) -0.016(6) 0.014(5) 0.004(6)
C21A 0.062(6) 0.123(10) 0.115(8) 0.001(7) 0.001(7) 0.043(8)
C22A 0.112(10) 0.179(13) 0.109(9) -0.015(11) -0.005(9) 0.016(11)
C23B 0.075(8) 0.089(8) 0.081(8) -0.012(7) 0.017(7) 0.008(7)
O21B 0.096(7) 0.145(9) 0.151(8) -0.018(8) 0.032(7) -0.026(8)
C21B 0.077(8) 0.137(12) 0.143(11) -0.029(10) 0.034(9) -0.051(11)
C22B 0.078(8) 0.068(7) 0.120(10) -0.020(7) 0.042(7) -0.032(8)
C27A 0.033(8) 0.066(11) 0.22(3) 0.018(7) 0.027(16) 0.01(2)
C27B 0.041(6) 0.101(12) 0.16(2) 0.002(6) 0.035(9) -0.009(14)
C28 0.032(2) 0.064(3) 0.097(4) 0.011(2) -0.006(3) -0.011(3)
C29 0.039(2) 0.087(4) 0.085(4) -0.001(3) -0.014(3) -0.002(3)
C30 0.063(3) 0.043(2) 0.071(3) -0.010(2) -0.005(3) 0.009(2)

loop_
_atom_type_symbol
_atom_type_description
_atom_type_scat_dispersion_real
_atom_type_scat_dispersion_imag
_atom_type_scat_source
C C 0.0181 0.0000 'International Tables Vol C Tables 4.2.6.8 and 6.1.1.4'
H H 0.0000 0.0000 'International Tables Vol C Tables 4.2.6.8 and 6.1.1.4'
O O 0.0492 0.0000 'International Tables Vol C Tables 4.2.6.8 and 6.1.1.4'

loop_
_geom_angle_atom_site_label_1
_geom_angle_atom_site_label_2
_geom_angle_atom_site_label_3
_geom_angle
C28 O6 C6 109.2(4)
C7 O7 C15 107.3(3)
C12 O27 C27B 114.1(13)
C12 O27 C27A 117.0(13)
O1 C1 C2 118.9(5)
O1 C1 C10 122.0(5)
C2 C1 C10 119.0(4)
C3 C2 C1 126.6(5)
C3 C2 H2 116.7
C1 C2 H2 116.7
C2 C3 C4 119.3(5)
C2 C3 H3 120.4
C4 C3 H3 120.4
C3 C4 C28 118.9(5)
C3 C4 C5 107.6(4)
C28 C4 C5 96.3(4)
C3 C4 C29 110.3(5)
C28 C4 C29 106.0(4)
C5 C4 C29 117.7(4)
C6 C5 C4 103.9(4)
C6 C5 C10 120.0(4)
C4 C5 C10 119.9(4)
C6 C5 H5 103.5
C4 C5 H5 103.5
C10 C5 H5 103.5
O6 C6 C5 101.3(4)
O6 C6 C7 113.8(4)
C5 C6 C7 110.3(4)
O6 C6 H6 110.3
C5 C6 H6 110.3
C7 C6 H6 110.3
O7 C7 C6 110.7(4)
O7 C7 C8 108.1(3)
C6 C7 C8 111.0(3)
O7 C7 H7 109.0
C6 C7 H7 109.0
C8 C7 H7 109.0
C14 C8 C30 115.2(4)
C14 C8 C7 95.0(3)
C30 C8 C7 109.3(4)
C14 C8 C9 107.7(3)
C30 C8 C9 115.9(4)
C7 C8 C9 111.8(3)
C11 C9 C10 114.4(3)
C11 C9 C8 111.0(4)
C10 C9 C8 115.5(3)
C11 C9 H9 104.9
C10 C9 H9 104.9
C8 C9 H9 104.9
C5 C10 C1 104.2(4)
C5 C10 C19 116.2(4)
C1 C10 C19 106.4(4)
C5 C10 C9 102.7(3)
C1 C10 C9 112.9(4)
C19 C10 C9 114.2(4)
C12 C11 C9 113.4(4)
C12 C11 H11A 108.9
C9 C11 H11A 108.9
C12 C11 H11B 108.9
C9 C11 H11B 108.9
H11A C11 H11B 107.7
O12 C12 O27 123.5(5)
O12 C12 C11 125.2(5)
O27 C12 C11 111.2(4)
C14 C13 C18 129.2(5)
C14 C13 C17 109.6(4)
C18 C13 C17 121.3(4)
C13 C14 C15 111.8(4)
C13 C14 C8 137.7(4)
C15 C14 C8 108.1(4)
O7 C15 C14 105.5(4)
O7 C15 C16 117.0(4)
C14 C15 C16 103.0(4)
O7 C15 H15 110.3
C14 C15 H15 110.3
C16 C15 H15 110.3
C15 C16 C17 102.8(4)
C15 C16 H16A 111.2
C17 C16 H16A 111.2
C15 C16 H16B 111.2
C17 C16 H16B 111.2
H16A C16 H16B 109.1
C13 C17 C20 113.3(4)
C13 C17 C16 103.6(4)
C20 C17 C16 113.1(4)
C13 C17 H17 108.9
C20 C17 H17 108.9
C16 C17 H17 108.9
C13 C18 H18A 109.5
C13 C18 H18B 109.5
H18A C18 H18B 109.5
C13 C18 H18C 109.5
H18A C18 H18C 109.5
H18B C18 H18C 109.5
C10 C19 H19A 109.5
C10 C19 H19B 109.5
H19A C19 H19B 109.5
C10 C19 H19C 109.5
H19A C19 H19C 109.5
H19B C19 H19C 109.5
C21A C20 C22A 98.3(12)
C21B C20 C22B 106.7(10)
C21A C20 C17 128.7(7)
C21B C20 C17 121.9(8)
C22A C20 C17 132.1(11)
C22B C20 C17 131.3(8)
C22A C23A O21A 111.1(17)
C22A C23A H23A 124.5
O21A C23A H23A 124.5
C23A O21A C21A 98.5(13)
C20 C21A O21A 118.6(12)
C20 C21A H21A 120.7
O21A C21A H21A 120.7
C23A C22A C20 113.0(17)
C23A C22A H22A 123.5
C20 C22A H22A 123.5
C22B C23B O21B 104.5(17)
C22B C23B H23B 127.7
O21B C23B H23B 127.7
C23B O21B C21B 107.5(16)
C20 C21B O21B 106.1(12)
C20 C21B H21B 127.0
O21B C21B H21B 127.0
C23B C22B C20 111.1(15)
C23B C22B H22B 124.4
C20 C22B H22B 124.4
O27 C27A H27A 109.5
O27 C27A H27B 109.5
H27A C27A H27B 109.5
O27 C27A H27C 109.5
H27A C27A H27C 109.5
H27B C27A H27C 109.5
O27 C27B H27D 109.5
O27 C27B H27E 109.5
H27D C27B H27E 109.5
O27 C27B H27F 109.5
H27D C27B H27F 109.5
H27E C27B H27F 109.5
O28 C28 O6 121.1(6)
O28 C28 C4 129.9(6)
O6 C28 C4 108.8(4)
C4 C29 H29A 109.5
C4 C29 H29B 109.5
H29A C29 H29B 109.5
C4 C29 H29C 109.5
H29A C29 H29C 109.5
H29B C29 H29C 109.5
C8 C30 H30A 109.5
C8 C30 H30B 109.5
H30A C30 H30B 109.5
C8 C30 H30C 109.5
H30A C30 H30C 109.5
H30B C30 H30C 109.5

loop_
_geom_bond_atom_site_label_1
_geom_bond_atom_site_label_2
_geom_bond_site_symmetry_2
_geom_bond_distance
_geom_bond_publ_flag
O1 C1 . 1.220(6) ?
O6 C28 . 1.382(7) ?
O6 C6 . 1.464(5) ?
O7 C7 . 1.418(5) ?
O7 C15 . 1.439(5) ?
O12 C12 . 1.193(6) ?
O27 C12 . 1.328(6) ?
O27 C27B . 1.473(11) ?
O27 C27A . 1.492(16) ?
O28 C28 . 1.195(6) ?
C1 C2 . 1.463(8) ?
C1 C10 . 1.530(7) ?
C2 C3 . 1.339(8) ?
C2 H2 . 0.9300 ?
C3 C4 . 1.488(8) ?
C3 H3 . 0.9300 ?
C4 C28 . 1.518(8) ?
C4 C5 . 1.521(6) ?
C4 C29 . 1.552(7) ?
C5 C6 . 1.480(6) ?
C5 C10 . 1.522(6) ?
C5 H5 . 0.9800 ?
C6 C7 . 1.518(6) ?
C6 H6 . 0.9800 ?
C7 C8 . 1.565(6) ?
C7 H7 . 0.9800 ?
C8 C14 . 1.502(6) ?
C8 C30 . 1.533(6) ?
C8 C9 . 1.587(6) ?
C9 C11 . 1.540(6) ?
C9 C10 . 1.562(6) ?
C9 H9 . 0.9800 ?
C10 C19 . 1.537(6) ?
C11 C12 . 1.492(7) ?
C11 H11A . 0.9700 ?
C11 H11B . 0.9700 ?
C13 C14 . 1.353(6) ?
C13 C18 . 1.483(6) ?
C13 C17 . 1.492(7) ?
C14 C15 . 1.496(6) ?
C15 C16 . 1.527(6) ?
C15 H15 . 0.9800 ?
C16 C17 . 1.555(7) ?
C16 H16A . 0.9700 ?
C16 H16B . 0.9700 ?
C17 C20 . 1.513(7) ?
C17 H17 . 0.9800 ?
C18 H18A . 0.9600 ?
C18 H18B . 0.9600 ?
C18 H18C . 0.9600 ?
C19 H19A . 0.9600 ?
C19 H19B . 0.9600 ?
C19 H19C . 0.9600 ?
C20 C21A . 1.320(13) ?
C20 C21B . 1.328(14) ?
C20 C22A . 1.333(16) ?
C20 C22B . 1.359(13) ?
C23A C22A . 1.310(16) ?
C23A O21A . 1.330(13) ?
C23A H23A . 0.9300 ?
O21A C21A . 1.367(13) ?
C21A H21A . 0.9300 ?
C22A H22A . 0.9300 ?
C23B C22B . 1.322(16) ?
C23B O21B . 1.349(14) ?
C23B H23B . 0.9300 ?
O21B C21B . 1.411(15) ?
C21B H21B . 0.9300 ?
C22B H22B . 0.9300 ?
C27A H27A . 0.9600 ?
C27A H27B . 0.9600 ?
C27A H27C . 0.9600 ?
C27B H27D . 0.9600 ?
C27B H27E . 0.9600 ?
C27B H27F . 0.9600 ?
C29 H29A . 0.9600 ?
C29 H29B . 0.9600 ?
C29 H29C . 0.9600 ?
C30 H30A . 0.9600 ?
C30 H30B . 0.9600 ?
C30 H30C . 0.9600 ?

loop_
_geom_torsion_atom_site_label_1
_geom_torsion_atom_site_label_2
_geom_torsion_atom_site_label_3
_geom_torsion_atom_site_label_4
_geom_torsion
O1 C1 C2 C3 179.8(7)
C10 C1 C2 C3 -2.4(9)
C1 C2 C3 C4 3.2(10)
C2 C3 C4 C28 -134.2(6)
C2 C3 C4 C5 -26.3(8)
C2 C3 C4 C29 103.1(6)
C3 C4 C5 C6 -166.9(4)
C28 C4 C5 C6 -43.8(4)
C29 C4 C5 C6 67.9(5)
C3 C4 C5 C10 55.6(6)
C28 C4 C5 C10 178.6(4)
C29 C4 C5 C10 -69.6(6)
C28 O6 C6 C5 -19.6(4)
C28 O6 C6 C7 -138.0(4)
C4 C5 C6 O6 40.4(4)
C10 C5 C6 O6 177.9(4)
C4 C5 C6 C7 161.4(4)
C10 C5 C6 C7 -61.2(5)
C15 O7 C7 C6 148.7(4)
C15 O7 C7 C8 27.0(5)
O6 C6 C7 O7 44.2(5)
C5 C6 C7 O7 -68.9(5)
O6 C6 C7 C8 164.2(3)
C5 C6 C7 C8 51.1(5)
O7 C7 C8 C14 -38.3(4)
C6 C7 C8 C14 -159.9(4)
O7 C7 C8 C30 -157.3(4)
C6 C7 C8 C30 81.2(5)
O7 C7 C8 C9 73.1(4)
C6 C7 C8 C9 -48.5(5)
C14 C8 C9 C11 -73.1(4)
C30 C8 C9 C11 57.7(5)
C7 C8 C9 C11 -176.2(3)
C14 C8 C9 C10 154.7(3)
C30 C8 C9 C10 -74.6(5)
C7 C8 C9 C10 51.5(5)
C6 C5 C10 C1 176.0(4)
C4 C5 C10 C1 -53.2(5)
C6 C5 C10 C19 -67.3(5)
C4 C5 C10 C19 63.4(5)
C6 C5 C10 C9 58.1(5)
C4 C5 C10 C9 -171.1(4)
O1 C1 C10 C5 -157.9(5)
C2 C1 C10 C5 24.3(6)
O1 C1 C10 C19 78.8(6)
C2 C1 C10 C19 -99.0(5)
O1 C1 C10 C9 -47.2(6)
C2 C1 C10 C9 135.0(5)
C11 C9 C10 C5 178.4(4)
C8 C9 C10 C5 -51.0(4)
C11 C9 C10 C1 66.8(5)
C8 C9 C10 C1 -162.6(4)
C11 C9 C10 C19 -54.9(5)
C8 C9 C10 C19 75.8(5)
C10 C9 C11 C12 -136.0(4)
C8 C9 C11 C12 91.1(5)
C27B O27 C12 O12 14(2)
C27A O27 C12 O12 -19(3)
C27B O27 C12 C11 -163(2)
C27A O27 C12 C11 164(3)
C9 C11 C12 O12 34.1(8)
C9 C11 C12 O27 -148.8(5)
C18 C13 C14 C15 178.7(5)
C17 C13 C14 C15 -0.3(6)
C18 C13 C14 C8 -21.8(10)
C17 C13 C14 C8 159.1(5)
C30 C8 C14 C13 -9.9(8)
C7 C8 C14 C13 -124.0(6)
C9 C8 C14 C13 121.2(6)
C30 C8 C14 C15 150.0(4)
C7 C8 C14 C15 35.9(4)
C9 C8 C14 C15 -78.9(4)
C7 O7 C15 C14 -2.8(5)
C7 O7 C15 C16 110.9(4)
C13 C14 C15 O7 142.2(4)
C8 C14 C15 O7 -23.4(5)
C13 C14 C15 C16 19.1(5)
C8 C14 C15 C16 -146.5(4)
O7 C15 C16 C17 -143.7(4)
C14 C15 C16 C17 -28.6(5)
C14 C13 C17 C20 104.7(5)
C18 C13 C17 C20 -74.4(6)
C14 C13 C17 C16 -18.3(5)
C18 C13 C17 C16 162.6(5)
C15 C16 C17 C13 28.8(5)
C15 C16 C17 C20 -94.3(5)
C13 C17 C20 C21A -52.4(12)
C16 C17 C20 C21A 65.2(12)
C13 C17 C20 C21B 10.3(13)
C16 C17 C20 C21B 127.9(13)
C13 C17 C20 C22A 141.2(14)
C16 C17 C20 C22A -101.2(14)
C13 C17 C20 C22B -172.9(12)
C16 C17 C20 C22B -55.3(13)
C22A C23A O21A C21A -2(2)
C22A C20 C21A O21A -8.1(15)
C17 C20 C21A O21A -177.9(10)
C23A O21A C21A C20 7(2)
O21A C23A C22A C20 -3(3)
C21A C20 C22A C23A 6.4(17)
C17 C20 C22A C23A 175.7(13)
C22B C23B O21B C21B -20(2)
C22B C20 C21B O21B -4.2(16)
C17 C20 C21B O21B 173.3(11)
C23B O21B C21B C20 15(2)
O21B C23B C22B C20 18(2)
C21B C20 C22B C23B -8.7(16)
C17 C20 C22B C23B 174.1(11)
C6 O6 C28 O28 176.0(4)
C6 O6 C28 C4 -8.9(5)
C3 C4 C28 O28 -39.2(8)
C5 C4 C28 O28 -153.3(5)
C29 C4 C28 O28 85.6(7)
C3 C4 C28 O6 146.3(5)
C5 C4 C28 O6 32.3(4)
C29 C4 C28 O6 -88.9(4)
